data_4021782
loop_
_publ_author_name
'Lucile A. Gandon'
'Alexander G. Russell'
'Tatyana G\"uveli'
'Angela E. Brodwolf'
'Benson M. Kariuki'
'Neil Spencer'
'John S. Snaith'

_publ_contact_author
;
J.S. Snaith,
School of Chemistry,
University of Birmingham,
Edgbaston, Birmingham, B15 2TT, UK
;
_publ_contact_author_email j.s.snaith@bham.ac.uk
_publ_section_title
;
 Synthesis of 2,4-Disubstituted Piperidines via Radical Cyclization:
 Unexpected Enhancement in Diastereoselectivity with
 Tris(trimethylsilyl)silane
;
_journal_name_full 'Journal of Organic Chemistry'
_journal_page_first 5198
_journal_page_last 5207
_journal_paper_doi 10.1021/jo060495w
_journal_volume 71
_journal_year 2006
_chemical_formula_sum 'C44 H55 N3 O10 S'
_chemical_formula_weight 817.97
_chemical_name_systematic
;
 ?
;
_space_group_IT_number 4
_symmetry_cell_setting monoclinic
_symmetry_space_group_name_Hall 'P 2yb'
_symmetry_space_group_name_H-M 'P 1 21 1'
_atom_sites_solution_hydrogens geom
_atom_sites_solution_primary direct
_atom_sites_solution_secondary difmap
_audit_creation_method SHELXL-97
_cell_angle_alpha 90.00
_cell_angle_beta 94.791(5)
_cell_angle_gamma 90.00
_cell_formula_units_Z 2
_cell_length_a 8.2329(11)
_cell_length_b 12.4797(16)
_cell_length_c 20.963(3)
_cell_measurement_temperature 298(2)
_cell_volume 2146.3(5)
_computing_structure_refinement 'SHELXL-97 (Sheldrick, 1997)'
_diffrn_ambient_temperature 298(2)
_diffrn_measured_fraction_theta_full 0.982
_diffrn_measured_fraction_theta_max 0.982
_diffrn_radiation_monochromator graphite
_diffrn_radiation_source 'fine-focus sealed tube'
_diffrn_radiation_type CuK\a
_diffrn_radiation_wavelength 1.54178
_diffrn_reflns_av_R_equivalents 0.0386
_diffrn_reflns_av_sigmaI/netI 0.0684
_diffrn_reflns_limit_h_max 7
_diffrn_reflns_limit_h_min -7
_diffrn_reflns_limit_k_max 10
_diffrn_reflns_limit_k_min -10
_diffrn_reflns_limit_l_max 17
_diffrn_reflns_limit_l_min -18
_diffrn_reflns_number 5414
_diffrn_reflns_theta_full 41.72
_diffrn_reflns_theta_max 41.72
_diffrn_reflns_theta_min 2.11
_exptl_absorpt_coefficient_mu 1.167
_exptl_absorpt_correction_T_max 0.9770
_exptl_absorpt_correction_T_min 0.5931
_exptl_crystal_density_diffrn 1.266
_exptl_crystal_density_method 'not measured'
_exptl_crystal_F_000 872
_exptl_crystal_size_max 0.50
_exptl_crystal_size_mid 0.14
_exptl_crystal_size_min 0.02
_refine_diff_density_max 0.594
_refine_diff_density_min -0.258
_refine_diff_density_rms 0.075
_refine_ls_abs_structure_details 'Flack H D (1983), Acta Cryst. A39, 876-881'
_refine_ls_abs_structure_Flack 0.06(9)
_refine_ls_extinction_coef 0.0078(16)
_refine_ls_extinction_expression Fc^*^=kFc[1+0.001xFc^2^\l^3^/sin(2\q)]^-1/4^
_refine_ls_extinction_method SHELXL
_refine_ls_goodness_of_fit_ref 1.272
_refine_ls_hydrogen_treatment mixed
_refine_ls_matrix_type full
_refine_ls_number_parameters 243
_refine_ls_number_reflns 2703
_refine_ls_number_restraints 37
_refine_ls_restrained_S_all 1.282
_refine_ls_R_factor_all 0.1308
_refine_ls_R_factor_gt 0.1045
_refine_ls_shift/su_max 0.036
_refine_ls_shift/su_mean 0.005
_refine_ls_structure_factor_coef Fsqd
_refine_ls_weighting_details 'calc w=1/[\s^2^(Fo^2^)+(0.2000P)^2^+0.0000P] where P=(Fo^2^+2Fc^2^)/3'
_refine_ls_weighting_scheme calc
_refine_ls_wR_factor_gt 0.2861
_refine_ls_wR_factor_ref 0.3196
_reflns_number_gt 2057
_reflns_number_total 2703
_reflns_threshold_expression >2sigma(I)
_cod_data_source_file jo060495wsi20060307_104035.cif
_cod_depositor_comments
;
The following automatic conversions were performed:
'_symmetry_cell_setting' value 'Monoclinic' changed to 'monoclinic'
according to '/home/saulius/struct/CIF-dictionaries/cif_core.dic'
dictionary named 'cif_core.dic' version 2.4.1 from 2010-06-29.

Automatic conversion script
Id: cif_fix_enum 1527 2010-12-29 10:47:43Z saulius 
;
_cod_original_sg_symbol_H-M 'P 21'
_cod_database_code 4021782

loop_
_symmetry_equiv_pos_as_xyz
'x, y, z'
'-x, y+1/2, -z'

loop_
_atom_site_label
_atom_site_type_symbol
_atom_site_fract_x
_atom_site_fract_y
_atom_site_fract_z
_atom_site_U_iso_or_equiv
_atom_site_adp_type
_atom_site_occupancy
_atom_site_symmetry_multiplicity
_atom_site_calc_flag
_atom_site_refinement_flags
S1 S 0.4338(4) 0.6538(3) 0.88745(18) 0.1139(17) Uani 1 1 d .
C1 C 0.6858(4) 0.6725(3) 0.52242(18) 0.073(4) Uiso 1 1 d R
C2 C 0.6693(4) 0.7303(3) 0.57820(18) 0.078(4) Uiso 1 1 d R
C3 C 0.6611(4) 0.8415(3) 0.57617(18) 0.092(5) Uiso 1 1 d R
H3 H 0.6500 0.8802 0.6135 0.111 Uiso 1 1 calc R
C4 C 0.6695(4) 0.8950(3) 0.51836(18) 0.071(4) Uiso 1 1 d RD
C5 C 0.6860(4) 0.8372(3) 0.46258(18) 0.082(4) Uiso 1 1 d RD
C6 C 0.6942(4) 0.7260(3) 0.46462(18) 0.077(4) Uiso 1 1 d R
H6 H 0.7053 0.6873 0.4273 0.092 Uiso 1 1 calc R
N1 N 0.6746(12) 1.0102(7) 0.5050(5) 0.083(3) Uiso 1 1 d D
C7 C 0.7044(14) 1.0239(9) 0.4364(5) 0.083(4) Uiso 1 1 d D
H7 H 0.6245 1.0745 0.4164 0.100 Uiso 1 1 calc R
C8 C 0.6767(14) 0.9137(7) 0.4056(4) 0.075(4) Uiso 1 1 d D
C9 C 0.7137(18) 1.0862(11) 0.5496(9) 0.097(5) Uiso 1 1 d D
C10 C 0.7602(17) 1.1927(10) 0.5223(6) 0.099(5) Uiso 1 1 d D
H10A H 0.6611 1.2326 0.5107 0.119 Uiso 1 1 calc R
H10B H 0.8222 1.2326 0.5558 0.119 Uiso 1 1 calc R
C11 C 0.8583(17) 1.1884(9) 0.4648(5) 0.102(5) Uiso 1 1 d D
H11 H 0.9674 1.2176 0.4760 0.122 Uiso 1 1 calc R
C12 C 0.8717(14) 1.0751(9) 0.4404(6) 0.091(4) Uiso 1 1 d D
H12 H 0.9378 1.0359 0.4738 0.109 Uiso 1 1 calc R
C13 C 0.9520(19) 1.0572(10) 0.3789(6) 0.124(6) Uiso 1 1 d D
H13 H 1.0610 1.0894 0.3831 0.149 Uiso 1 1 calc R
C14 C 0.9690(14) 0.9367(9) 0.3726(7) 0.092(4) Uiso 1 1 d D
H14A H 1.0387 0.9202 0.3388 0.110 Uiso 1 1 calc R
H14B H 1.0186 0.9071 0.4123 0.110 Uiso 1 1 calc R
C15 C 0.8034(14) 0.8879(12) 0.3572(6) 0.094(5) Uiso 1 1 d D
H15 H 0.8153 0.8099 0.3545 0.113 Uiso 1 1 calc R
C16 C 0.858(2) 1.2880(15) 0.3614(7) 0.143(7) Uiso 1 1 d D
H16A H 0.9744 1.2871 0.3733 0.172 Uiso 1 1 calc R
H16B H 0.8276 1.3589 0.3456 0.172 Uiso 1 1 calc R
C17 C 0.813(2) 1.2041(12) 0.3108(8) 0.128(6) Uiso 1 1 d D
H17 H 0.7520 1.2246 0.2735 0.153 Uiso 1 1 calc R
C18 C 0.8587(18) 1.1002(12) 0.3181(6) 0.113(5) Uiso 1 1 d D
C19 C 0.812(2) 1.0190(11) 0.2659(7) 0.129(6) Uiso 1 1 d D
H19A H 0.7445 1.0528 0.2315 0.154 Uiso 1 1 calc R
H19B H 0.9093 0.9915 0.2485 0.154 Uiso 1 1 calc R
C20 C 0.5509(18) 0.9623(13) 0.3036(7) 0.102(5) Uiso 1 1 d D
H20A H 0.4760 0.9401 0.2679 0.123 Uiso 1 1 calc R
H20B H 0.5437 1.0393 0.3087 0.123 Uiso 1 1 calc R
C21 C 0.5161(14) 0.9045(11) 0.3644(6) 0.092(5) Uiso 1 1 d D
H21A H 0.4878 0.8301 0.3559 0.110 Uiso 1 1 calc R
H21B H 0.4283 0.9389 0.3848 0.110 Uiso 1 1 calc R
C22 C 0.7168(18) 0.5036(14) 0.4721(8) 0.106(5) Uiso 1 1 d .
H22A H 0.6321 0.5222 0.4397 0.158 Uiso 1 1 calc R
H22B H 0.7110 0.4285 0.4813 0.158 Uiso 1 1 calc R
H22C H 0.8210 0.5199 0.4571 0.158 Uiso 1 1 calc R
C23 C 0.655(2) 0.7287(15) 0.6921(8) 0.119(6) Uiso 1 1 d .
H23A H 0.7438 0.7783 0.6985 0.178 Uiso 1 1 calc R
H23B H 0.6607 0.6776 0.7264 0.178 Uiso 1 1 calc R
H23C H 0.5535 0.7671 0.6914 0.178 Uiso 1 1 calc R
C24 C 0.734(4) 0.7364(16) 1.1941(10) 0.186(12) Uiso 1 1 d D
C25 C 0.778(2) 0.6783(17) 1.1337(9) 0.149(7) Uiso 1 1 d D
H25A H 0.8526 0.7229 1.1121 0.179 Uiso 1 1 calc R
H25B H 0.8346 0.6126 1.1463 0.179 Uiso 1 1 calc R
C26 C 0.6339(17) 0.6506(10) 1.0864(6) 0.107(5) Uiso 1 1 d D
H26 H 0.5490 0.6159 1.1092 0.128 Uiso 1 1 calc R
C27 C 0.5639(15) 0.7498(10) 1.0523(6) 0.091(4) Uiso 1 1 d D
H27A H 0.5345 0.8014 1.0840 0.110 Uiso 1 1 calc R
H27B H 0.6472 0.7821 1.0284 0.110 Uiso 1 1 calc R
C28 C 0.4152(11) 0.7261(10) 1.0069(5) 0.090(4) Uiso 1 1 d D
H28 H 0.3911 0.7906 0.9812 0.108 Uiso 1 1 calc R
N3 N 0.4658(13) 0.6392(8) 0.9620(5) 0.098(4) Uiso 1 1 d D
C29 C 0.5396(18) 0.5395(12) 0.9936(8) 0.132(6) Uiso 1 1 d D
H29A H 0.5707 0.4892 0.9615 0.159 Uiso 1 1 calc R
H29B H 0.4618 0.5049 1.0191 0.159 Uiso 1 1 calc R
C30 C 0.6881(18) 0.5751(14) 1.0357(7) 0.127(6) Uiso 1 1 d D
H30A H 0.7642 0.6113 1.0101 0.153 Uiso 1 1 calc R
H30B H 0.7425 0.5133 1.0558 0.153 Uiso 1 1 calc R
C31 C 0.2549(7) 0.6911(5) 1.0351(3) 0.116(5) Uiso 1 1 d D
H31A H 0.1844 0.6542 1.0028 0.139 Uiso 1 1 calc R
H31B H 0.2787 0.6430 1.0709 0.139 Uiso 1 1 calc R
C32 C 0.1724(7) 0.7914(5) 1.0568(3) 0.103(5) Uiso 1 1 d RD
C33 C 0.1988(7) 0.8306(5) 1.1189(3) 0.122(6) Uiso 1 1 d R
H33 H 0.2750 0.7978 1.1478 0.146 Uiso 1 1 calc R
C34 C 0.1113(7) 0.9187(5) 1.1377(3) 0.171(8) Uiso 1 1 d R
H34 H 0.1289 0.9449 1.1792 0.205 Uiso 1 1 calc R
C35 C -0.0026(7) 0.9677(5) 1.0945(3) 0.132(6) Uiso 1 1 d R
H35 H -0.0612 1.0266 1.1071 0.158 Uiso 1 1 calc R
C36 C -0.0290(7) 0.9285(5) 1.0324(3) 0.157(7) Uiso 1 1 d R
H36 H -0.1052 0.9613 1.0035 0.189 Uiso 1 1 calc R
C37 C 0.0585(7) 0.8404(5) 1.0136(3) 0.128(6) Uiso 1 1 d R
H37 H 0.0409 0.8142 0.9720 0.153 Uiso 1 1 calc R
C38 C 0.5784(7) 0.7404(5) 0.8655(3) 0.117(6) Uiso 1 1 d R
C39 C 0.7408(7) 0.7086(5) 0.8693(3) 0.144(7) Uiso 1 1 d R
H39 H 0.7700 0.6406 0.8842 0.172 Uiso 1 1 calc R
C40 C 0.8594(7) 0.7786(5) 0.8507(3) 0.162(8) Uiso 1 1 d RD
H40 H 0.9680 0.7573 0.8532 0.195 Uiso 1 1 calc R
C41 C 0.8157(7) 0.8803(5) 0.8283(3) 0.175(9) Uiso 1 1 d RD
C42 C 0.6534(7) 0.9120(5) 0.8245(3) 0.155(8) Uiso 1 1 d R
H42 H 0.6241 0.9801 0.8096 0.186 Uiso 1 1 calc R
C43 C 0.5347(7) 0.8421(5) 0.8431(3) 0.146(7) Uiso 1 1 d R
H43 H 0.4261 0.8633 0.8406 0.175 Uiso 1 1 calc R
C44 C 0.944(3) 0.9515(17) 0.8016(18) 0.293(17) Uiso 1 1 d D
H44A H 1.0374 0.9092 0.7936 0.440 Uiso 1 1 calc R
H44B H 0.9755 1.0068 0.8319 0.440 Uiso 1 1 calc R
H44C H 0.8994 0.9835 0.7622 0.440 Uiso 1 1 calc R
N2 N 0.7199(15) 0.9288(9) 0.2943(5) 0.104(4) Uani 1 1 d D
H2 H 0.7147 0.8735 0.2659 0.124 Uiso 1 1 calc R
O1 O 0.6958(11) 0.5651(7) 0.5302(4) 0.095(3) Uani 1 1 d .
O2 O 0.6641(11) 0.6736(7) 0.6321(4) 0.092(3) Uani 1 1 d .
O3 O 0.7055(16) 1.0711(8) 0.6060(6) 0.132(4) Uani 1 1 d .
O4 O 0.7666(12) 1.2604(8) 0.4174(5) 0.117(4) Uani 1 1 d D
O5 O 0.871(3) 0.7618(18) 1.2279(11) 0.34(2) Uani 1 1 d D
O6 O 0.593(3) 0.7481(17) 1.2051(7) 0.265(13) Uani 1 1 d D
O7 O 0.4682(14) 0.5517(11) 0.8584(5) 0.135(4) Uani 1 1 d .
O8 O 0.2740(15) 0.7032(10) 0.8723(5) 0.133(4) Uani 1 1 d .
O9 O 0.925(3) 0.6076(19) 0.3431(10) 0.272(11) Uani 1 1 d .
O10 O 0.306(11) 0.685(5) 0.269(2) 0.86(8) Uani 1 1 d .

loop_
_atom_site_aniso_label
_atom_site_aniso_U_11
_atom_site_aniso_U_22
_atom_site_aniso_U_33
_atom_site_aniso_U_23
_atom_site_aniso_U_13
_atom_site_aniso_U_12
S1 0.123(4) 0.110(4) 0.108(3) -0.024(3) -0.001(3) -0.001(3)
N2 0.154(12) 0.090(9) 0.068(8) 0.002(7) 0.013(8) 0.001(8)
O1 0.129(8) 0.059(6) 0.094(7) 0.001(5) 0.000(6) -0.007(5)
O2 0.114(7) 0.078(6) 0.083(7) -0.011(6) 0.005(5) -0.008(5)
O3 0.227(13) 0.072(7) 0.096(9) -0.014(6) 0.001(8) -0.021(7)
O4 0.125(8) 0.082(7) 0.143(10) -0.012(7) -0.003(7) 0.007(6)
O5 0.63(6) 0.23(2) 0.185(19) -0.092(17) 0.18(3) -0.21(3)
O6 0.43(4) 0.26(2) 0.093(11) -0.019(12) -0.027(15) 0.19(2)
O7 0.144(9) 0.148(11) 0.110(9) -0.037(8) -0.010(7) -0.016(8)
O8 0.113(9) 0.149(11) 0.133(10) -0.005(8) -0.009(7) 0.018(8)
O9 0.34(2) 0.26(2) 0.207(18) -0.013(16) -0.023(17) 0.15(2)
O10 1.53(18) 0.58(8) 0.39(5) 0.31(5) -0.46(8) -0.65(11)

loop_
_atom_type_symbol
_atom_type_description
_atom_type_scat_dispersion_real
_atom_type_scat_dispersion_imag
_atom_type_scat_source
C C 0.0181 0.0091 'International Tables Vol C Tables 4.2.6.8 and 6.1.1.4'
N N 0.0311 0.0180 'International Tables Vol C Tables 4.2.6.8 and 6.1.1.4'
O O 0.0492 0.0322 'International Tables Vol C Tables 4.2.6.8 and 6.1.1.4'
S S 0.3331 0.5567 'International Tables Vol C Tables 4.2.6.8 and 6.1.1.4'
H H 0.0000 0.0000 'International Tables Vol C Tables 4.2.6.8 and 6.1.1.4'

loop_
_geom_angle_atom_site_label_1
_geom_angle_atom_site_label_2
_geom_angle_atom_site_label_3
_geom_angle
O7 S1 O8 118.8(7)
O7 S1 N3 107.0(6)
O8 S1 N3 109.7(6)
O7 S1 C38 106.2(6)
O8 S1 C38 108.1(6)
N3 S1 C38 106.2(5)
O1 C1 C2 115.0(4)
O1 C1 C6 125.0(4)
C2 C1 C6 120.0
O2 C2 C3 123.3(4)
O2 C2 C1 116.7(4)
C3 C2 C1 120.0
C2 C3 C4 120.0
C3 C4 C5 120.0
C3 C4 N1 129.9(4)
C5 C4 N1 110.0(4)
C4 C5 C6 120.0
C4 C5 C8 109.4(4)
C6 C5 C8 130.4(4)
C1 C6 C5 120.0
C9 N1 C4 124.5(9)
C9 N1 C7 122.6(9)
C4 N1 C7 107.8(8)
N1 C7 C12 102.5(8)
N1 C7 C8 105.9(8)
C12 C7 C8 120.4(9)
C21 C8 C5 112.4(8)
C21 C8 C7 113.6(9)
C5 C8 C7 103.7(7)
C21 C8 C15 102.3(9)
C5 C8 C15 112.9(8)
C7 C8 C15 112.3(9)
O3 C9 N1 122.6(12)
O3 C9 C10 123.2(15)
N1 C9 C10 114.1(14)
C11 C10 C9 116.3(12)
O4 C11 C10 103.7(10)
O4 C11 C12 112.6(11)
C10 C11 C12 111.3(10)
C11 C12 C7 108.8(10)
C11 C12 C13 118.4(10)
C7 C12 C13 110.5(11)
C12 C13 C14 105.6(11)
C12 C13 C18 115.7(12)
C14 C13 C18 108.6(12)
C15 C14 C13 109.4(13)
C14 C15 N2 112.6(12)
C14 C15 C8 115.1(11)
N2 C15 C8 102.6(9)
O4 C16 C17 106.4(13)
C18 C17 C16 122.3(17)
C17 C18 C19 120.4(14)
C17 C18 C13 123.0(14)
C19 C18 C13 116.5(13)
N2 C19 C18 108.6(12)
N2 C20 C21 102.9(11)
C20 C21 C8 103.0(10)
O6 C24 O5 131(2)
O6 C24 C25 121(3)
O5 C24 C25 108(2)
C26 C25 C24 115.1(18)
C30 C26 C25 109.9(12)
C30 C26 C27 107.4(12)
C25 C26 C27 111.5(13)
C28 C27 C26 113.0(11)
C27 C28 N3 106.3(9)
C27 C28 C31 118.9(10)
N3 C28 C31 108.7(8)
C29 N3 C28 115.9(11)
C29 N3 S1 124.0(10)
C28 N3 S1 120.1(8)
N3 C29 C30 106.8(12)
C29 C30 C26 108.7(13)
C32 C31 C28 107.4(5)
C33 C32 C37 120.0
C33 C32 C31 122.3
C37 C32 C31 117.5
C34 C33 C32 120.0
C35 C34 C33 120.0
C34 C35 C36 120.0
C37 C36 C35 120.0
C36 C37 C32 120.0
C39 C38 C43 120.0
C39 C38 S1 119.7(3)
C43 C38 S1 120.3(3)
C38 C39 C40 120.0
C41 C40 C39 120.0
C42 C41 C40 120.0
C42 C41 C44 120.3(9)
C40 C41 C44 119.3(9)
C41 C42 C43 120.0
C42 C43 C38 120.0
C20 N2 C19 110.5(11)
C20 N2 C15 109.9(10)
C19 N2 C15 112.7(12)
C1 O1 C22 115.5(9)
C2 O2 C23 119.5(9)
C16 O4 C11 113.8(12)

loop_
_geom_bond_atom_site_label_1
_geom_bond_atom_site_label_2
_geom_bond_distance
S1 O7 1.450(13)
S1 O8 1.463(12)
S1 N3 1.573(12)
S1 C38 1.699(7)
C1 O1 1.352(9)
C1 C2 1.3900
C1 C6 1.3900
C2 O2 1.337(9)
C2 C3 1.3900
C3 C4 1.3900
C4 C5 1.3900
C4 N1 1.467(8)
C5 C6 1.3900
C5 C8 1.526(8)
N1 C9 1.351(18)
N1 C7 1.490(9)
C7 C12 1.514(9)
C7 C8 1.528(9)
C8 C21 1.522(9)
C8 C15 1.548(17)
C9 O3 1.203(17)
C9 C10 1.509(9)
C10 C11 1.507(9)
C11 O4 1.496(9)
C11 C12 1.511(9)
C12 C13 1.515(9)
C13 C14 1.518(9)
C13 C18 1.529(9)
C14 C15 1.504(9)
C15 N2 1.524(9)
C16 O4 1.486(9)
C16 C17 1.514(10)
C17 C18 1.355(15)
C18 C19 1.517(10)
C19 N2 1.509(9)
C20 N2 1.481(16)
C20 C21 1.513(9)
C22 O1 1.461(17)
C23 O2 1.442(18)
C24 O6 1.21(3)
C24 O5 1.32(3)
C24 C25 1.529(7)
C25 C26 1.519(10)
C26 C30 1.516(9)
C26 C27 1.519(9)
C27 C28 1.516(9)
C28 N3 1.518(9)
C28 C31 1.553(8)
N3 C29 1.513(9)
C29 C30 1.513(10)
C31 C32 1.5122
C32 C33 1.3900
C32 C37 1.3900
C33 C34 1.3900
C34 C35 1.3900
C35 C36 1.3900
C36 C37 1.3900
C38 C39 1.3900
C38 C43 1.3900
C39 C40 1.3900
C40 C41 1.3900
C41 C42 1.3900
C41 C44 1.522(9)
C42 C43 1.3900
